data_7224820
loop_
_publ_author_name
'Zhan, Yong'
'Gong, Peng'
'Yang, Peng'
'Jin, Zhe'
'Bao, Ying'
'Li, Ying'
'Xu, Yongnan'

_publ_section_title
;
 Aggregation-induced emission and reversible mechanochromic luminescence
 of carbazole-based triphenylacrylonitrile derivatives
;
_journal_issue 39
_journal_name_full 'RSC Adv.'
_journal_page_first 32697
_journal_paper_doi 10.1039/C6RA03310E
_journal_volume 6
_journal_year 2016
_chemical_formula_sum 'C43 H40 N2'
_chemical_formula_weight 584.77
_chemical_melting_point 424
_chemical_name_systematic (E)-2-(4-(2-(9-octyl-9H-carbazol-3-yl)vinyl)phenyl)-3,3-diphenylacrylonitrile
_chemical_properties_physical Heat-sensitive
_space_group_crystal_system monoclinic
_space_group_IT_number 14
_space_group_name_Hall '-P 2ybc'
_space_group_name_H-M_alt 'P 1 21/c 1'
_symmetry_space_group_name_Hall '-P 2ybc'
_symmetry_space_group_name_H-M 'P 1 21/c 1'
_atom_sites_solution_hydrogens geom
_audit_creation_method SHELXL-2014/7
_audit_update_record
;
2016-02-02 deposited with the CCDC.
2016-03-22 downloaded from the CCDC.
;
_cell_angle_alpha 90
_cell_angle_beta 99.2470(10)
_cell_angle_gamma 90
_cell_formula_units_Z 4
_cell_length_a 12.0380(6)
_cell_length_b 14.1246(7)
_cell_length_c 20.2492(10)
_cell_measurement_temperature 288(2)
_cell_volume 3398.3(3)
_computing_structure_refinement 'SHELXL-2014/7 (Sheldrick, 2014)'
_diffrn_ambient_temperature 288(2)
_diffrn_measured_fraction_theta_full 0.981
_diffrn_measured_fraction_theta_max 0.981
_diffrn_radiation_type MoK\a
_diffrn_radiation_wavelength 0.71073
_diffrn_reflns_av_R_equivalents 0.0444
_diffrn_reflns_av_unetI/netI 0.0363
_diffrn_reflns_Laue_measured_fraction_full 0.981
_diffrn_reflns_Laue_measured_fraction_max 0.981
_diffrn_reflns_limit_h_max 12
_diffrn_reflns_limit_h_min -11
_diffrn_reflns_limit_k_max 14
_diffrn_reflns_limit_k_min -14
_diffrn_reflns_limit_l_max 20
_diffrn_reflns_limit_l_min -19
_diffrn_reflns_number 19358
_diffrn_reflns_point_group_measured_fraction_full 0.981
_diffrn_reflns_point_group_measured_fraction_max 0.981
_diffrn_reflns_theta_full 20.815
_diffrn_reflns_theta_max 20.815
_diffrn_reflns_theta_min 2.240
_exptl_absorpt_coefficient_mu 0.066
_exptl_crystal_colour colorless
_exptl_crystal_density_diffrn 1.143
_exptl_crystal_F_000 1248
_exptl_crystal_preparation Luminescent
_exptl_crystal_recrystallization_method 'slow solvent evaporation'
_refine_diff_density_max 0.446
_refine_diff_density_min -0.208
_refine_diff_density_rms 0.043
_refine_ls_extinction_coef 0.0041(8)
_refine_ls_extinction_expression Fc^*^=kFc[1+0.001xFc^2^\l^3^/sin(2\q)]^-1/4^
_refine_ls_extinction_method 'SHELXL-2014/7 (Sheldrick 2014'
_refine_ls_goodness_of_fit_ref 1.037
_refine_ls_hydrogen_treatment constr
_refine_ls_matrix_type full
_refine_ls_number_parameters 407
_refine_ls_number_reflns 3480
_refine_ls_number_restraints 1
_refine_ls_restrained_S_all 1.049
_refine_ls_R_factor_all 0.0936
_refine_ls_R_factor_gt 0.0649
_refine_ls_shift/su_max 0.002
_refine_ls_shift/su_mean 0.000
_refine_ls_structure_factor_coef Fsqd
_refine_ls_weighting_details 'w=1/[\s^2^(Fo^2^)+(0.0724P)^2^+2.7086P] where P=(Fo^2^+2Fc^2^)/3'
_refine_ls_weighting_scheme calc
_refine_ls_wR_factor_gt 0.1629
_refine_ls_wR_factor_ref 0.1824
_reflns_Friedel_coverage 0.000
_reflns_number_gt 2509
_reflns_number_total 3480
_reflns_threshold_expression 'I > 2\s(I)'
_cod_data_source_file c6ra03310e2.cif
_cod_data_source_block c
_cod_database_code 7224820
_shelx_shelxl_version_number 2014/7
_shelx_space_group_comment
;
The symmetry employed for this shelxl refinement is uniquely defined
by the following loop, which should always be used as a source of
symmetry information in preference to the above space-group names.
They are only intended as comments.
;

loop_
_space_group_symop_operation_xyz
'x, y, z'
'-x, y+1/2, -z+1/2'
'-x, -y, -z'
'x, -y-1/2, z-1/2'

loop_
_atom_site_label
_atom_site_type_symbol
_atom_site_fract_x
_atom_site_fract_y
_atom_site_fract_z
_atom_site_U_iso_or_equiv
_atom_site_adp_type
_atom_site_occupancy
_atom_site_site_symmetry_order
_atom_site_calc_flag
_atom_site_refinement_flags_posn
_atom_site_refinement_flags_adp
N1 N 1.5871(3) 0.8196(3) -0.22102(17) 0.0877(11) Uani 1 1 d . .
C43 C 0.6672(3) 0.7557(3) 0.03281(18) 0.0697(11) Uani 1 1 d . .
N2 N 0.6962(3) 0.5155(3) 0.0638(2) 0.1153(15) Uani 1 1 d . .
C1 C 2.0132(7) 1.3141(7) -0.2012(4) 0.182(3) Uani 1 1 d . .
H1A H 2.0856 1.3215 -0.1727 0.218 Uiso 1 1 calc R U
H1B H 2.0261 1.3090 -0.2471 0.218 Uiso 1 1 calc R U
C2 C 1.7769(7) 1.0278(6) -0.2348(4) 0.180(3) Uani 1 1 d . .
H2A H 1.7184 1.0745 -0.2478 0.216 Uiso 1 1 calc R U
H2B H 1.8045 1.0078 -0.2750 0.216 Uiso 1 1 calc R U
C3 C 1.9483(7) 1.3915(6) -0.1949(4) 0.202(3) Uani 1 1 d . .
H3A H 1.9856 1.4472 -0.2074 0.303 Uiso 1 1 calc R U
H3B H 1.8770 1.3847 -0.2236 0.303 Uiso 1 1 calc R U
H3C H 1.9364 1.3972 -0.1493 0.303 Uiso 1 1 calc R U
C4 C 1.9590(9) 1.2276(7) -0.1826(5) 0.218(4) Uani 1 1 d D .
H4A H 2.0148 1.1984 -0.1488 0.262 Uiso 1 1 calc R U
H4B H 1.8998 1.2497 -0.1590 0.262 Uiso 1 1 calc R U
C5 C 1.9153(13) 1.1592(9) -0.2177(5) 0.310(8) Uani 1 1 d D .
H5A H 1.9712 1.1378 -0.2440 0.372 Uiso 1 1 calc R U
H5B H 1.8536 1.1853 -0.2492 0.372 Uiso 1 1 calc R U
C6 C 1.8715(8) 1.0740(6) -0.1889(4) 0.210(4) Uani 1 1 d . .
H6A H 1.8454 1.0911 -0.1476 0.252 Uiso 1 1 calc R U
H6B H 1.9322 1.0287 -0.1781 0.252 Uiso 1 1 calc R U
C7 C 0.3687(5) 0.7167(5) 0.1174(3) 0.1130(18) Uani 1 1 d . .
H7A H 0.3040 0.7082 0.1364 0.136 Uiso 1 1 calc R U
C8 C 0.7417(8) 1.0417(4) -0.0094(3) 0.127(2) Uani 1 1 d . .
H8A H 0.7572 1.1043 -0.0189 0.152 Uiso 1 1 calc R U
C9 C 1.7297(6) 0.9504(4) -0.2078(3) 0.152(3) Uani 1 1 d . .
H9A H 1.6971 0.9717 -0.1696 0.183 Uiso 1 1 calc R U
H9B H 1.7896 0.9063 -0.1913 0.183 Uiso 1 1 calc R U
C10 C 0.8209(5) 0.9878(5) 0.0295(3) 0.1256(19) Uani 1 1 d . .
H10A H 0.8910 1.0131 0.0465 0.151 Uiso 1 1 calc R U
C11 C 1.6957(5) 0.5506(4) -0.1664(3) 0.1060(15) Uani 1 1 d . .
H11A H 1.7188 0.4901 -0.1520 0.127 Uiso 1 1 calc R U
C12 C 0.7956(5) 0.8952(4) 0.0432(2) 0.0994(14) Uani 1 1 d . .
H12A H 0.8495 0.8590 0.0701 0.119 Uiso 1 1 calc R U
C13 C 1.6337(4) 0.8938(4) -0.2581(3) 0.1147(17) Uani 1 1 d . .
H13A H 1.5746 0.9372 -0.2770 0.138 Uiso 1 1 calc R U
H13B H 1.6663 0.8663 -0.2945 0.138 Uiso 1 1 calc R U
C14 C 0.6397(6) 1.0031(5) -0.0342(3) 0.1151(19) Uani 1 1 d . .
H14A H 0.5862 1.0397 -0.0610 0.138 Uiso 1 1 calc R U
C15 C 1.7611(4) 0.6041(4) -0.2038(3) 0.1077(16) Uani 1 1 d . .
H15A H 1.8264 0.5777 -0.2149 0.129 Uiso 1 1 calc R U
C16 C 1.7319(4) 0.6941(4) -0.2245(2) 0.0970(14) Uani 1 1 d . .
H16A H 1.7762 0.7291 -0.2492 0.116 Uiso 1 1 calc R U
C17 C 1.5969(4) 0.5876(4) -0.1508(2) 0.0896(13) Uani 1 1 d . .
H17A H 1.5525 0.5518 -0.1266 0.108 Uiso 1 1 calc R U
C18 C 0.7353(3) 0.6827(3) 0.02183(19) 0.0711(11) Uani 1 1 d . .
C19 C 0.3858(4) 0.6621(4) 0.0640(3) 0.1075(16) Uani 1 1 d . .
H19A H 0.3326 0.6171 0.0466 0.129 Uiso 1 1 calc R U
C20 C 1.4115(4) 0.8983(3) -0.1963(2) 0.0942(14) Uani 1 1 d . .
H20A H 1.4241 0.9564 -0.2154 0.113 Uiso 1 1 calc R U
C21 C 0.7107(4) 0.5900(4) 0.0451(2) 0.0840(13) Uani 1 1 d . .
C22 C 0.6142(4) 0.9105(4) -0.0202(2) 0.0899(14) Uani 1 1 d . .
H22A H 0.5436 0.8858 -0.0368 0.108 Uiso 1 1 calc R U
C23 C 1.6337(4) 0.7314(4) -0.2073(2) 0.0815(12) Uani 1 1 d . .
C24 C 1.1508(4) 0.7103(3) -0.0847(2) 0.0864(13) Uani 1 1 d . .
H24A H 1.1995 0.6589 -0.0771 0.104 Uiso 1 1 calc R U
C25 C 0.4461(5) 0.7836(4) 0.1429(2) 0.1024(16) Uani 1 1 d . .
H25A H 0.4342 0.8201 0.1794 0.123 Uiso 1 1 calc R U
C26 C 0.8508(3) 0.7503(3) -0.0601(2) 0.0810(12) Uani 1 1 d . .
H26A H 0.7903 0.7887 -0.0775 0.097 Uiso 1 1 calc R U
C27 C 1.5648(4) 0.6780(3) -0.1713(2) 0.0748(11) Uani 1 1 d . .
C28 C 1.4701(4) 0.7371(3) -0.16440(19) 0.0739(11) Uani 1 1 d . .
C29 C 1.1859(4) 0.7839(3) -0.1155(2) 0.0861(13) Uani 1 1 d . .
H29A H 1.1362 0.8347 -0.1228 0.103 Uiso 1 1 calc R U
C30 C 0.5418(4) 0.7968(3) 0.1145(2) 0.0839(13) Uani 1 1 d . .
H30A H 0.5932 0.8435 0.1313 0.101 Uiso 1 1 calc R U
C31 C 0.4824(4) 0.6740(4) 0.0361(2) 0.0905(13) Uani 1 1 d . .
H31A H 0.4940 0.6365 0.0001 0.109 Uiso 1 1 calc R U
C32 C 0.6935(4) 0.8549(3) 0.0184(2) 0.0747(12) Uani 1 1 d . .
C33 C 1.3173(4) 0.8825(4) -0.1686(2) 0.0950(14) Uani 1 1 d . .
H33A H 1.2659 0.9317 -0.1687 0.114 Uiso 1 1 calc R U
C34 C 1.0276(4) 0.6352(3) -0.0134(2) 0.0895(13) Uani 1 1 d . .
H34A H 1.0863 0.5940 0.0019 0.107 Uiso 1 1 calc R U
C35 C 0.9495(4) 0.7578(3) -0.0855(2) 0.0848(12) Uani 1 1 d . .
H35A H 0.9545 0.8011 -0.1196 0.102 Uiso 1 1 calc R U
C36 C 1.2938(4) 0.7959(3) -0.1400(2) 0.0794(12) Uani 1 1 d . .
C37 C 0.8385(3) 0.6873(3) -0.0092(2) 0.0695(11) Uani 1 1 d . .
C38 C 0.5623(4) 0.7412(3) 0.0612(2) 0.0724(11) Uani 1 1 d . .
C39 C 1.3722(4) 0.7235(3) -0.13769(19) 0.0759(11) Uani 1 1 d . .
H39A H 1.3590 0.6658 -0.1182 0.091 Uiso 1 1 calc R U
C40 C 1.4882(4) 0.8245(4) -0.1949(2) 0.0813(12) Uani 1 1 d . .
C41 C 1.0423(3) 0.7017(3) -0.0613(2) 0.0762(12) Uani 1 1 d . .
C42 C 0.9293(4) 0.6282(3) 0.0122(2) 0.0838(13) Uani 1 1 d . .
H42A H 0.9232 0.5828 0.0447 0.101 Uiso 1 1 calc R U

loop_
_atom_site_aniso_label
_atom_site_aniso_U_11
_atom_site_aniso_U_22
_atom_site_aniso_U_33
_atom_site_aniso_U_23
_atom_site_aniso_U_13
_atom_site_aniso_U_12
N1 0.090(3) 0.092(3) 0.083(3) 0.003(2) 0.020(2) -0.006(2)
C43 0.078(3) 0.069(3) 0.061(2) 0.005(2) 0.007(2) 0.019(2)
N2 0.119(3) 0.083(3) 0.149(4) 0.020(3) 0.039(3) 0.023(3)
C1 0.173(7) 0.217(9) 0.160(6) -0.002(6) 0.042(5) 0.054(7)
C2 0.225(8) 0.153(7) 0.174(7) 0.010(6) 0.071(7) 0.017(6)
C3 0.190(8) 0.210(9) 0.200(8) 0.012(7) 0.014(6) 0.045(7)
C4 0.284(12) 0.187(9) 0.186(9) 0.011(7) 0.049(8) -0.092(9)
C5 0.51(2) 0.263(14) 0.162(9) -0.026(9) 0.084(11) -0.154(15)
C6 0.272(10) 0.197(8) 0.154(7) -0.028(6) 0.015(7) -0.123(8)
C7 0.105(4) 0.126(5) 0.116(5) 0.034(4) 0.043(4) 0.032(4)
C8 0.192(7) 0.072(4) 0.132(5) -0.001(4) 0.070(5) 0.010(5)
C9 0.231(8) 0.099(4) 0.147(5) -0.014(4) 0.092(6) -0.038(5)
C10 0.151(5) 0.087(4) 0.139(5) -0.020(4) 0.023(4) -0.004(4)
C11 0.102(4) 0.089(3) 0.131(4) -0.015(3) 0.031(3) 0.005(3)
C12 0.120(4) 0.075(4) 0.100(4) -0.008(3) 0.010(3) 0.015(3)
C13 0.117(4) 0.116(4) 0.119(4) 0.014(4) 0.041(3) -0.003(3)
C14 0.158(6) 0.095(5) 0.103(4) 0.030(4) 0.054(4) 0.053(4)
C15 0.090(3) 0.108(4) 0.130(4) -0.031(4) 0.031(3) 0.000(3)
C16 0.091(4) 0.100(4) 0.102(4) -0.018(3) 0.022(3) -0.013(3)
C17 0.089(3) 0.085(4) 0.096(3) -0.014(3) 0.018(3) 0.001(3)
C18 0.079(3) 0.067(3) 0.067(3) 0.002(2) 0.009(2) 0.015(2)
C19 0.085(4) 0.126(4) 0.112(4) 0.018(4) 0.016(3) 0.008(3)
C20 0.094(3) 0.091(4) 0.097(3) 0.017(3) 0.014(3) 0.006(3)
C21 0.088(3) 0.072(3) 0.094(3) 0.006(3) 0.024(2) 0.021(3)
C22 0.100(3) 0.090(4) 0.086(3) 0.022(3) 0.034(3) 0.038(3)
C23 0.078(3) 0.089(4) 0.077(3) -0.015(3) 0.010(2) -0.001(3)
C24 0.088(3) 0.081(3) 0.088(3) 0.000(3) 0.009(3) 0.020(3)
C25 0.133(5) 0.100(4) 0.083(3) 0.026(3) 0.043(4) 0.042(4)
C26 0.079(3) 0.092(3) 0.071(3) 0.001(3) 0.012(2) 0.023(2)
C27 0.074(3) 0.082(3) 0.068(3) -0.011(2) 0.009(2) -0.004(3)
C28 0.076(3) 0.083(3) 0.061(3) -0.005(2) 0.006(2) -0.001(3)
C29 0.086(3) 0.081(3) 0.089(3) -0.004(3) 0.009(3) 0.017(3)
C30 0.101(3) 0.080(3) 0.074(3) 0.012(3) 0.024(3) 0.026(2)
C31 0.081(3) 0.110(4) 0.080(3) 0.003(3) 0.011(3) 0.015(3)
C32 0.083(3) 0.071(3) 0.072(3) 0.000(2) 0.017(2) 0.023(3)
C33 0.092(4) 0.090(4) 0.102(4) 0.011(3) 0.015(3) 0.014(3)
C34 0.083(3) 0.079(3) 0.108(4) 0.012(3) 0.019(3) 0.025(2)
C35 0.083(3) 0.096(3) 0.077(3) 0.011(2) 0.017(3) 0.016(3)
C36 0.076(3) 0.085(3) 0.075(3) -0.002(3) 0.008(2) 0.006(3)
C37 0.076(3) 0.066(3) 0.066(3) -0.002(2) 0.012(2) 0.013(2)
C38 0.078(3) 0.078(3) 0.062(3) 0.015(2) 0.011(2) 0.026(3)
C39 0.082(3) 0.079(3) 0.066(3) -0.002(2) 0.009(2) 0.000(3)
C40 0.078(3) 0.097(4) 0.068(3) -0.001(3) 0.008(2) -0.004(3)
C41 0.067(3) 0.082(3) 0.080(3) -0.009(3) 0.012(2) 0.014(2)
C42 0.082(3) 0.071(3) 0.100(3) 0.012(2) 0.018(3) 0.022(3)

loop_
_atom_type_symbol
_atom_type_description
_atom_type_scat_dispersion_real
_atom_type_scat_dispersion_imag
_atom_type_scat_source
C C 0.0033 0.0016 'International Tables Vol C Tables 4.2.6.8 and 6.1.1.4'
H H 0.0000 0.0000 'International Tables Vol C Tables 4.2.6.8 and 6.1.1.4'
N N 0.0061 0.0033 'International Tables Vol C Tables 4.2.6.8 and 6.1.1.4'

loop_
_geom_angle_atom_site_label_1
_geom_angle_atom_site_label_2
_geom_angle_atom_site_label_3
_geom_angle
C23 N1 C40 108.4(4)
C23 N1 C13 125.3(4)
C40 N1 C13 126.2(4)
C18 C43 C32 122.3(4)
C18 C43 C38 122.2(4)
C32 C43 C38 115.5(3)
C3 C1 C4 111.2(8)
C9 C2 C6 114.8(7)
C5 C4 C1 131.0(10)
C4 C5 C6 123.1(10)
C5 C6 C2 113.3(9)
C25 C7 C19 120.5(5)
C14 C8 C10 119.5(6)
C2 C9 C13 115.9(6)
C8 C10 C12 119.2(6)
C17 C11 C15 119.9(5)
C32 C12 C10 122.1(5)
N1 C13 C9 109.1(4)
C8 C14 C22 121.3(5)
C16 C15 C11 122.0(5)
C15 C16 C23 117.5(5)
C27 C17 C11 119.4(5)
C43 C18 C21 118.4(4)
C43 C18 C37 127.3(4)
C21 C18 C37 114.2(3)
C7 C19 C31 119.8(5)
C33 C20 C40 117.6(4)
N2 C21 C18 176.9(5)
C32 C22 C14 119.9(5)
N1 C23 C16 128.9(5)
N1 C23 C27 109.6(4)
C16 C23 C27 121.5(5)
C29 C24 C41 126.1(4)
C7 C25 C30 120.0(5)
C35 C26 C37 122.0(4)
C17 C27 C23 119.5(4)
C17 C27 C28 134.2(4)
C23 C27 C28 106.3(4)
C39 C28 C40 119.5(4)
C39 C28 C27 133.9(4)
C40 C28 C27 106.5(4)
C24 C29 C36 128.2(4)
C25 C30 C38 120.7(5)
C19 C31 C38 120.9(5)
C12 C32 C22 118.0(4)
C12 C32 C43 121.9(4)
C22 C32 C43 120.1(4)
C20 C33 C36 123.4(4)
C42 C34 C41 122.0(4)
C26 C35 C41 121.1(4)
C39 C36 C33 118.5(4)
C39 C36 C29 122.3(4)
C33 C36 C29 119.2(4)
C26 C37 C42 116.5(4)
C26 C37 C18 122.7(4)
C42 C37 C18 120.8(4)
C31 C38 C30 118.2(4)
C31 C38 C43 122.4(4)
C30 C38 C43 119.4(4)
C28 C39 C36 120.0(4)
N1 C40 C20 129.8(5)
N1 C40 C28 109.1(4)
C20 C40 C28 121.0(4)
C34 C41 C35 116.7(4)
C34 C41 C24 120.3(4)
C35 C41 C24 123.0(4)
C34 C42 C37 121.5(4)

loop_
_geom_bond_atom_site_label_1
_geom_bond_atom_site_label_2
_geom_bond_distance
N1 C23 1.377(5)
N1 C40 1.380(5)
N1 C13 1.453(5)
C43 C18 1.358(5)
C43 C32 1.476(6)
C43 C38 1.484(5)
N2 C21 1.141(5)
C1 C3 1.362(8)
C1 C4 1.462(10)
C2 C9 1.385(8)
C2 C6 1.498(9)
C4 C5 1.264(10)
C5 C6 1.472(11)
C7 C25 1.369(7)
C7 C19 1.371(7)
C8 C14 1.364(8)
C8 C10 1.367(8)
C9 C13 1.623(8)
C10 C12 1.381(7)
C11 C17 1.381(6)
C11 C15 1.399(6)
C12 C32 1.374(6)
C14 C22 1.382(7)
C15 C16 1.367(6)
C16 C23 1.389(6)
C17 C27 1.379(6)
C18 C21 1.439(6)
C18 C37 1.481(5)
C19 C31 1.382(6)
C20 C33 1.362(6)
C20 C40 1.390(6)
C22 C32 1.378(5)
C23 C27 1.408(6)
C24 C29 1.316(6)
C24 C41 1.466(6)
C25 C30 1.381(6)
C26 C35 1.373(5)
C26 C37 1.387(5)
C27 C28 1.439(6)
C28 C39 1.387(5)
C28 C40 1.412(6)
C29 C36 1.473(6)
C30 C38 1.389(5)
C31 C38 1.388(6)
C33 C36 1.401(6)
C34 C42 1.370(5)
C34 C41 1.381(6)
C35 C41 1.392(5)
C36 C39 1.387(5)
C37 C42 1.387(5)
